data_4503408
loop_
_publ_author_name
'Li, Yitao'
'Meng, Xianggao'
'Cao, Liping'
'Wang, Yuzhou'
'Yin, Guodong'
'Gao, Meng'
'Wen, Lili'
'Wu, Anxin'

_publ_section_title
;
 Self-Assembly of Discrete and Polymeric Metal-Organic Frameworks via a
 Semirigid Glycoluril-Based Molecular Clip
;
_journal_issue 5
_journal_name_full 'Crystal Growth &amp; Design'
_journal_page_first 1645
_journal_paper_doi 10.1021/cg701090c
_journal_volume 8
_journal_year 2008
_chemical_formula_sum 'C29 H37 Cu I N9 O7'
_chemical_formula_weight 814.12
_chemical_name_systematic
; 
 ? 
;
_space_group_IT_number 14
_symmetry_cell_setting monoclinic
_symmetry_space_group_name_Hall '-P 2ybc'
_symmetry_space_group_name_H-M 'P 1 21/c 1'
_atom_sites_solution_hydrogens geom
_atom_sites_solution_primary direct
_atom_sites_solution_secondary difmap
_audit_creation_method SHELXL-97
_cell_angle_alpha 90.00
_cell_angle_beta 99.176(2)
_cell_angle_gamma 90.00
_cell_formula_units_Z 4
_cell_length_a 17.7642(18)
_cell_length_b 24.604(3)
_cell_length_c 7.8229(8)
_cell_measurement_reflns_used 4653
_cell_measurement_temperature 298(2)
_cell_measurement_theta_max 22.49
_cell_measurement_theta_min 2.47
_cell_volume 3375.4(6)
_computing_cell_refinement 'Bruker SMART'
_computing_data_collection 'Bruker SMART'
_computing_data_reduction 'Bruker SAINT'
_computing_molecular_graphics 'Bruker SHELXTL'
_computing_publication_material 'Bruker SHELXTL'
_computing_structure_refinement 'SHELXL-97 (Sheldrick, 1997)'
_computing_structure_solution 'SHELXS-97 (Sheldrick, 1990)'
_diffrn_ambient_temperature 298(2)
_diffrn_measured_fraction_theta_full 1.000
_diffrn_measured_fraction_theta_max 1.000
_diffrn_measurement_device_type 'CCD area detector'
_diffrn_measurement_method 'phi and omega scans'
_diffrn_radiation_monochromator graphite
_diffrn_radiation_source 'fine-focus sealed tube'
_diffrn_radiation_type MoK\a
_diffrn_radiation_wavelength 0.71073
_diffrn_reflns_av_R_equivalents 0.0933
_diffrn_reflns_av_sigmaI/netI 0.0738
_diffrn_reflns_limit_h_max 21
_diffrn_reflns_limit_h_min -21
_diffrn_reflns_limit_k_max 29
_diffrn_reflns_limit_k_min -30
_diffrn_reflns_limit_l_max 9
_diffrn_reflns_limit_l_min -9
_diffrn_reflns_number 26887
_diffrn_reflns_theta_full 26.00
_diffrn_reflns_theta_max 26.00
_diffrn_reflns_theta_min 1.16
_exptl_absorpt_coefficient_mu 1.620
_exptl_absorpt_correction_T_max 0.7376
_exptl_absorpt_correction_T_min 0.7376
_exptl_absorpt_correction_type none
_exptl_crystal_colour yellow
_exptl_crystal_density_diffrn 1.602
_exptl_crystal_density_meas 0
_exptl_crystal_density_method 'not measured'
_exptl_crystal_description plate
_exptl_crystal_F_000 1648
_exptl_crystal_size_max 0.20
_exptl_crystal_size_mid 0.20
_exptl_crystal_size_min 0.20
_refine_diff_density_max 0.857
_refine_diff_density_min -0.625
_refine_diff_density_rms 0.114
_refine_ls_extinction_method none
_refine_ls_goodness_of_fit_ref 0.969
_refine_ls_hydrogen_treatment mixed
_refine_ls_matrix_type full
_refine_ls_number_parameters 504
_refine_ls_number_reflns 6637
_refine_ls_number_restraints 120
_refine_ls_restrained_S_all 1.027
_refine_ls_R_factor_all 0.0956
_refine_ls_R_factor_gt 0.0623
_refine_ls_shift/su_max 0.000
_refine_ls_shift/su_mean 0.000
_refine_ls_structure_factor_coef Fsqd
_refine_ls_weighting_details 'calc w=1/[\s^2^(Fo^2^)+(0.1067P)^2^+0.0000P] where P=(Fo^2^+2Fc^2^)/3'
_refine_ls_weighting_scheme calc
_refine_ls_wR_factor_gt 0.1676
_refine_ls_wR_factor_ref 0.1877
_reflns_number_gt 4203
_reflns_number_total 6637
_reflns_threshold_expression >2sigma(I)
_cod_data_source_file cg701090c-file004.cif
_cod_data_source_block t
_cod_depositor_comments
;
The following automatic conversions were performed:

'_symmetry_cell_setting' value 'Monoclinic' changed to 'monoclinic'
according to /home/saulius/struct/CIF-dictionaries/cif_core.dic
dictionary named 'cif_core.dic' version 2.4.1 from 2010-06-29.

Automatic conversion script
Id: cif_fix_values 1715 2011-07-08 13:25:40Z adriana 
;
_cod_original_sg_symbol_H-M P2(1)/c
_cod_database_code 4503408

loop_
_symmetry_equiv_pos_as_xyz
'x, y, z'
'-x, y+1/2, -z+1/2'
'-x, -y, -z'
'x, -y-1/2, z-1/2'

loop_
_atom_site_label
_atom_site_type_symbol
_atom_site_fract_x
_atom_site_fract_y
_atom_site_fract_z
_atom_site_U_iso_or_equiv
_atom_site_adp_type
_atom_site_occupancy
_atom_site_symmetry_multiplicity
_atom_site_calc_flag
_atom_site_refinement_flags
_atom_site_disorder_assembly
_atom_site_disorder_group
Cu1 Cu 0.37042(4) 0.29275(3) 0.89710(10) 0.0554(3) Uani 1 1 d . . .
I1 I 0.33110(3) 0.291219(18) 0.56297(5) 0.0670(2) Uani 1 1 d . . .
C1 C 0.5349(4) 0.2745(3) 1.0718(11) 0.088(3) Uani 1 1 d . . .
H1 H 0.5162 0.2431 1.1168 0.105 Uiso 1 1 calc R . .
C2 C 0.5182(4) 0.3492(3) 0.9018(11) 0.083(2) Uani 1 1 d . . .
H2 H 0.4874 0.3711 0.8227 0.099 Uiso 1 1 calc R . .
C3 C 0.6125(4) 0.2880(3) 1.1222(12) 0.091(3) Uani 1 1 d . . .
H3 H 0.6445 0.2651 1.1956 0.109 Uiso 1 1 calc R . .
C4 C 0.5922(4) 0.3639(3) 0.9495(11) 0.083(2) Uani 1 1 d . . .
H4 H 0.6098 0.3952 0.9019 0.100 Uiso 1 1 calc R . .
C5 C 0.6405(4) 0.3351(3) 1.0620(9) 0.0591(17) Uani 1 1 d . . .
N2 N 0.7781(3) 0.3127(2) 1.1509(7) 0.0551(13) Uani 1 1 d . . .
C7 C 0.7902(4) 0.2851(3) 0.9929(10) 0.0644(19) Uani 1 1 d . A .
H7A H 0.7411 0.2746 0.9286 0.077 Uiso 1 1 calc R . .
H7B H 0.8192 0.2522 1.0239 0.077 Uiso 1 1 calc R . .
C8 C 0.8506(4) 0.3339(3) 1.2409(8) 0.0623(18) Uani 1 1 d . A .
H8A H 0.8828 0.3037 1.2860 0.075 Uiso 1 1 calc R . .
H8B H 0.8409 0.3557 1.3386 0.075 Uiso 1 1 calc R . .
C9 C 0.8847(3) 0.4230(3) 1.1176(8) 0.0521(15) Uani 1 1 d . A .
C10 C 0.7943(4) 0.3520(3) 0.7503(8) 0.0553(16) Uani 1 1 d . A .
C11 C 0.9005(3) 0.3428(2) 0.9649(8) 0.0526(15) Uani 1 1 d . A .
C12 C 0.9639(4) 0.3016(3) 0.9805(11) 0.069(2) Uani 1 1 d D . .
C13 C 1.0980(10) 0.2969(9) 1.103(3) 0.116(8) Uani 0.573(17) 1 d PDU A 1
H13A H 1.0823 0.2593 1.1082 0.140 Uiso 0.573(17) 1 calc PR A 1
H13B H 1.1219 0.3075 1.2183 0.140 Uiso 0.573(17) 1 calc PR A 1
C14 C 1.1559(13) 0.3013(15) 0.982(5) 0.30(2) Uani 0.573(17) 1 d PDU A 1
H14A H 1.1372 0.3255 0.8887 0.446 Uiso 0.573(17) 1 calc PR A 1
H14B H 1.1643 0.2660 0.9360 0.446 Uiso 0.573(17) 1 calc PR A 1
H14C H 1.2030 0.3150 1.0441 0.446 Uiso 0.573(17) 1 calc PR A 1
O3 O 0.9651(7) 0.2552(5) 0.9527(19) 0.081(4) Uani 0.573(17) 1 d PU A 1
O4 O 1.0335(5) 0.3288(5) 1.055(2) 0.095(4) Uani 0.573(17) 1 d PDU A 1
C14' C 1.1523(8) 0.3054(12) 1.247(4) 0.149(12) Uani 0.427(17) 1 d PDU A 2
H14D H 1.1665 0.3348 1.1785 0.223 Uiso 0.427(17) 1 calc PR A 2
H14E H 1.1930 0.2794 1.2668 0.223 Uiso 0.427(17) 1 calc PR A 2
H14F H 1.1425 0.3192 1.3565 0.223 Uiso 0.427(17) 1 calc PR A 2
C13' C 1.0805(10) 0.2781(8) 1.152(4) 0.101(8) Uani 0.427(17) 1 d PDU A 2
H13C H 1.0889 0.2669 1.0381 0.121 Uiso 0.427(17) 1 calc PR A 2
H13D H 1.0693 0.2460 1.2155 0.121 Uiso 0.427(17) 1 calc PR A 2
O3' O 0.9697(9) 0.2710(7) 0.8645(18) 0.075(5) Uani 0.427(17) 1 d PDU A 2
O4' O 1.0182(7) 0.3140(7) 1.1367(15) 0.072(5) Uani 0.427(17) 1 d PDU A 2
C15 C 0.9116(3) 0.3930(3) 0.8509(8) 0.0512(15) Uani 1 1 d . . .
C16 C 0.9816(4) 0.3911(4) 0.7747(11) 0.099(3) Uani 1 1 d D A .
C17 C 1.0503(9) 0.3727(7) 0.544(2) 0.106(6) Uani 0.530(14) 1 d PDU A 1
H17A H 1.0417 0.3527 0.4357 0.127 Uiso 0.530(14) 1 calc PR A 1
H17B H 1.0887 0.3534 0.6234 0.127 Uiso 0.530(14) 1 calc PR A 1
C18 C 1.0798(18) 0.4300(11) 0.512(5) 0.21(2) Uani 0.530(14) 1 d PDU A 1
H18A H 1.0442 0.4566 0.5400 0.318 Uiso 0.530(14) 1 calc PR A 1
H18B H 1.0851 0.4336 0.3921 0.318 Uiso 0.530(14) 1 calc PR A 1
H18C H 1.1284 0.4356 0.5830 0.318 Uiso 0.530(14) 1 calc PR A 1
O5 O 1.0439(6) 0.4102(6) 0.8800(16) 0.110(5) Uani 0.530(14) 1 d PDU A 1
O6 O 0.9816(6) 0.3748(6) 0.6142(12) 0.088(4) Uani 0.530(14) 1 d PDU A 1
C17' C 1.0917(8) 0.4235(9) 0.670(2) 0.140(10) Uani 0.470(14) 1 d PDU A 2
H17C H 1.1167 0.3889 0.6994 0.168 Uiso 0.470(14) 1 calc PR A 2
H17D H 1.1294 0.4521 0.6960 0.168 Uiso 0.470(14) 1 calc PR A 2
C18' C 1.0589(14) 0.4245(9) 0.474(2) 0.094(8) Uani 0.470(14) 1 d PDU A 2
H18D H 1.0299 0.3920 0.4440 0.142 Uiso 0.470(14) 1 calc PR A 2
H18E H 1.1000 0.4265 0.4083 0.142 Uiso 0.470(14) 1 calc PR A 2
H18F H 1.0265 0.4557 0.4493 0.142 Uiso 0.470(14) 1 calc PR A 2
O6' O 1.0316(8) 0.4312(5) 0.771(2) 0.113(6) Uani 0.470(14) 1 d PDU A 2
O5' O 0.9834(8) 0.3450(5) 0.670(2) 0.099(5) Uani 0.470(14) 1 d PDU A 2
C19 C 0.8855(4) 0.4907(3) 0.8825(8) 0.0598(17) Uani 1 1 d . . .
H19A H 0.8767 0.5167 0.9704 0.072 Uiso 1 1 calc R A .
H19B H 0.9271 0.5043 0.8280 0.072 Uiso 1 1 calc R . .
C20 C 0.8233(4) 0.4429(3) 0.6321(8) 0.0604(17) Uani 1 1 d . . .
H20A H 0.7748 0.4387 0.5565 0.072 Uiso 1 1 calc R A .
H20B H 0.8612 0.4524 0.5606 0.072 Uiso 1 1 calc R . .
N7 N 0.8172(3) 0.4871(2) 0.7530(7) 0.0573(13) Uani 1 1 d . A .
C22 C 0.7267(3) 0.5376(2) 0.9025(8) 0.0511(14) Uani 1 1 d . A .
C23 C 0.7111(4) 0.5423(3) 1.0673(8) 0.0646(18) Uani 1 1 d . . .
H23 H 0.7165 0.5122 1.1402 0.077 Uiso 1 1 calc R . .
C24 C 0.7195(4) 0.5831(3) 0.8029(9) 0.071(2) Uani 1 1 d . . .
H24 H 0.7317 0.5822 0.6917 0.085 Uiso 1 1 calc R . .
C25 C 0.6874(4) 0.5913(3) 1.1266(9) 0.070(2) Uani 1 1 d . . .
H25 H 0.6779 0.5932 1.2400 0.085 Uiso 1 1 calc R . .
C26 C 0.6936(4) 0.6314(3) 0.8675(8) 0.0643(18) Uani 1 1 d . . .
H26 H 0.6870 0.6616 0.7955 0.077 Uiso 1 1 calc R . .
C27 C 0.6051(8) 0.4340(7) 0.4225(16) 0.143(5) Uani 1 1 d . . .
H27 H 0.6260 0.4059 0.4945 0.172 Uiso 1 1 calc R . .
C28 C 0.4900(9) 0.3869(6) 0.3995(18) 0.184(6) Uani 1 1 d . . .
H28A H 0.5224 0.3635 0.4774 0.276 Uiso 1 1 calc R . .
H28B H 0.4706 0.3673 0.2957 0.276 Uiso 1 1 calc R . .
H28C H 0.4482 0.3991 0.4538 0.276 Uiso 1 1 calc R . .
C29 C 0.4953(8) 0.4702(6) 0.242(2) 0.194(7) Uani 1 1 d . . .
H29A H 0.4545 0.4864 0.2909 0.290 Uiso 1 1 calc R . .
H29B H 0.4748 0.4521 0.1357 0.290 Uiso 1 1 calc R . .
H29C H 0.5302 0.4980 0.2184 0.290 Uiso 1 1 calc R . .
N1 N 0.4869(3) 0.3052(2) 0.9614(7) 0.0574(13) Uani 1 1 d . . .
C6 C 0.7213(4) 0.3548(3) 1.1259(10) 0.0668(18) Uani 1 1 d . . .
H6A H 0.7352 0.3808 1.0431 0.080 Uiso 1 1 calc R . .
H6B H 0.7218 0.3738 1.2348 0.080 Uiso 1 1 calc R . .
N3 N 0.8914(3) 0.3671(2) 1.1305(6) 0.0508(12) Uani 1 1 d . . .
N4 N 0.8306(3) 0.3181(2) 0.8805(7) 0.0528(13) Uani 1 1 d . . .
N5 N 0.9080(3) 0.4387(2) 0.9660(6) 0.0534(13) Uani 1 1 d . A .
N6 N 0.8444(3) 0.3913(2) 0.7175(6) 0.0535(13) Uani 1 1 d . A .
C21 C 0.7473(4) 0.4844(2) 0.8292(8) 0.0575(16) Uani 1 1 d . . .
H21A H 0.7536 0.4573 0.9205 0.069 Uiso 1 1 calc R A .
H21B H 0.7056 0.4727 0.7412 0.069 Uiso 1 1 calc R . .
N8 N 0.6776(3) 0.6360(2) 1.0294(6) 0.0545(13) Uani 1 1 d . . .
N9 N 0.5331(5) 0.4330(4) 0.3569(11) 0.113(3) Uani 1 1 d . . .
O1 O 0.8649(3) 0.45276(19) 1.2266(5) 0.0676(13) Uani 1 1 d . . .
O2 O 0.7293(3) 0.34623(19) 0.6748(6) 0.0734(13) Uani 1 1 d . . .
O7 O 0.6461(6) 0.4722(5) 0.3893(15) 0.204(6) Uani 1 1 d . . .

loop_
_atom_site_aniso_label
_atom_site_aniso_U_11
_atom_site_aniso_U_22
_atom_site_aniso_U_33
_atom_site_aniso_U_23
_atom_site_aniso_U_13
_atom_site_aniso_U_12
Cu1 0.0557(5) 0.0585(5) 0.0515(5) 0.0018(3) 0.0069(4) 0.0041(3)
I1 0.0972(4) 0.0647(3) 0.0381(3) 0.00004(19) 0.0076(2) 0.0217(2)
C1 0.068(5) 0.083(5) 0.103(6) 0.039(5) -0.014(5) -0.020(4)
C2 0.060(5) 0.098(6) 0.088(6) 0.041(5) 0.003(4) -0.005(4)
C3 0.061(5) 0.094(6) 0.107(7) 0.041(5) -0.020(5) -0.004(4)
C4 0.076(6) 0.082(5) 0.092(6) 0.030(5) 0.014(5) -0.016(4)
C5 0.053(4) 0.058(4) 0.069(4) 0.009(3) 0.017(3) -0.005(3)
N2 0.044(3) 0.055(3) 0.065(4) -0.005(3) 0.003(3) 0.000(2)
C7 0.047(4) 0.060(4) 0.084(5) -0.008(4) 0.004(4) -0.014(3)
C8 0.060(4) 0.072(5) 0.054(4) 0.002(3) 0.006(3) 0.000(3)
C9 0.044(3) 0.059(4) 0.051(4) -0.009(3) -0.003(3) -0.008(3)
C10 0.050(4) 0.059(4) 0.054(4) -0.022(3) 0.001(3) -0.001(3)
C11 0.047(3) 0.057(4) 0.053(4) -0.009(3) 0.004(3) 0.001(3)
C12 0.051(4) 0.062(5) 0.093(6) -0.013(4) 0.007(4) 0.005(3)
C13 0.105(11) 0.112(11) 0.129(12) -0.034(9) 0.010(8) 0.027(8)
C14 0.29(3) 0.29(3) 0.31(3) 0.007(11) 0.036(11) -0.017(11)
O3 0.077(6) 0.077(7) 0.082(7) -0.027(6) -0.011(6) 0.023(5)
O4 0.074(6) 0.104(8) 0.100(8) -0.031(6) -0.006(6) 0.039(5)
C14' 0.136(15) 0.153(15) 0.153(15) 0.007(10) 0.009(10) 0.007(10)
C13' 0.104(12) 0.094(11) 0.101(11) 0.021(9) 0.008(9) 0.020(9)
O3' 0.072(7) 0.078(8) 0.075(8) -0.020(7) 0.014(7) 0.025(6)
O4' 0.057(7) 0.077(7) 0.085(8) -0.009(7) 0.019(6) 0.020(6)
C15 0.035(3) 0.066(4) 0.052(4) -0.014(3) 0.006(3) -0.005(3)
C16 0.063(6) 0.121(8) 0.119(8) 0.022(7) 0.029(6) 0.018(5)
C17 0.112(10) 0.106(10) 0.111(10) -0.021(8) 0.050(8) 0.001(8)
C18 0.21(2) 0.22(2) 0.21(2) 0.001(10) 0.045(11) -0.007(10)
O5 0.080(7) 0.131(9) 0.132(9) -0.006(7) 0.054(7) -0.019(6)
O6 0.072(6) 0.129(9) 0.074(7) 0.011(6) 0.048(5) -0.010(6)
C17' 0.129(13) 0.149(13) 0.143(13) -0.018(9) 0.028(9) -0.008(9)
C18' 0.093(10) 0.101(11) 0.098(11) 0.029(8) 0.042(8) -0.002(8)
O6' 0.103(8) 0.141(10) 0.113(9) 0.007(7) 0.073(7) -0.010(7)
O5' 0.095(8) 0.137(9) 0.076(7) 0.008(7) 0.051(6) 0.008(7)
C19 0.066(4) 0.061(4) 0.054(4) -0.012(3) 0.016(3) -0.020(3)
C20 0.063(4) 0.078(5) 0.043(3) -0.008(3) 0.016(3) 0.000(3)
N7 0.069(4) 0.059(3) 0.046(3) -0.005(2) 0.015(3) -0.004(3)
C22 0.056(4) 0.051(4) 0.047(3) 0.005(3) 0.011(3) 0.003(3)
C23 0.085(5) 0.061(4) 0.050(4) 0.017(3) 0.018(3) 0.024(4)
C24 0.111(6) 0.060(4) 0.046(4) -0.006(3) 0.029(4) 0.001(4)
C25 0.104(6) 0.065(5) 0.047(4) 0.018(3) 0.026(4) 0.025(4)
C26 0.095(5) 0.054(4) 0.046(4) 0.009(3) 0.016(4) 0.004(4)
C27 0.105(10) 0.216(16) 0.103(9) -0.013(9) -0.001(8) 0.013(9)
C28 0.199(16) 0.198(16) 0.153(13) 0.001(11) 0.021(11) -0.042(13)
C29 0.167(14) 0.231(17) 0.165(14) 0.034(13) -0.028(11) 0.058(12)
N1 0.048(3) 0.067(3) 0.055(3) 0.004(3) 0.002(3) -0.006(3)
C6 0.060(4) 0.061(4) 0.078(5) 0.003(4) 0.008(4) -0.008(3)
N3 0.048(3) 0.052(3) 0.050(3) -0.011(2) -0.002(2) -0.004(2)
N4 0.045(3) 0.054(3) 0.055(3) -0.014(3) -0.004(2) -0.003(2)
N5 0.057(3) 0.053(3) 0.051(3) -0.010(2) 0.011(2) -0.019(2)
N6 0.061(3) 0.053(3) 0.047(3) -0.014(2) 0.012(3) 0.002(3)
C21 0.069(4) 0.051(4) 0.053(4) -0.005(3) 0.010(3) -0.004(3)
N8 0.067(3) 0.057(3) 0.040(3) 0.000(2) 0.010(2) 0.011(3)
N9 0.078(6) 0.172(9) 0.087(6) 0.000(6) 0.007(5) -0.015(6)
O1 0.092(4) 0.063(3) 0.047(3) -0.018(2) 0.012(2) -0.007(2)
O2 0.063(3) 0.079(3) 0.070(3) -0.017(2) -0.014(2) -0.010(2)
O7 0.124(7) 0.276(14) 0.210(11) 0.100(10) 0.019(6) -0.047(8)

loop_
_atom_type_symbol
_atom_type_description
_atom_type_scat_dispersion_real
_atom_type_scat_dispersion_imag
_atom_type_scat_source
C C 0.0033 0.0016 'International Tables Vol C Tables 4.2.6.8 and 6.1.1.4'
H H 0.0000 0.0000 'International Tables Vol C Tables 4.2.6.8 and 6.1.1.4'
N N 0.0061 0.0033 'International Tables Vol C Tables 4.2.6.8 and 6.1.1.4'
O O 0.0106 0.0060 'International Tables Vol C Tables 4.2.6.8 and 6.1.1.4'
Cu Cu 0.3201 1.2651 'International Tables Vol C Tables 4.2.6.8 and 6.1.1.4'
I I -0.4742 1.8119 'International Tables Vol C Tables 4.2.6.8 and 6.1.1.4'

loop_
_geom_angle_atom_site_label_1
_geom_angle_atom_site_label_2
_geom_angle_atom_site_label_3
_geom_angle
_geom_angle_site_symmetry_1
_geom_angle_site_symmetry_3
N8 Cu1 N1 104.3(2) 3_667 .
N8 Cu1 I1 112.32(15) 3_667 4_566
N1 Cu1 I1 109.52(16) . 4_566
N8 Cu1 I1 103.59(14) 3_667 .
N1 Cu1 I1 110.15(15) . .
I1 Cu1 I1 116.19(3) 4_566 .
Cu1 I1 Cu1 117.68(3) 4_565 .
N1 C1 C3 122.6(7) . .
N1 C1 H1 118.7 . .
C3 C1 H1 118.7 . .
N1 C2 C4 124.0(7) . .
N1 C2 H2 118.0 . .
C4 C2 H2 118.0 . .
C5 C3 C1 119.6(7) . .
C5 C3 H3 120.2 . .
C1 C3 H3 120.2 . .
C5 C4 C2 122.2(7) . .
C5 C4 H4 118.9 . .
C2 C4 H4 118.9 . .
C4 C5 C3 116.5(7) . .
C4 C5 C6 121.4(6) . .
C3 C5 C6 122.1(6) . .
C6 N2 C7 114.6(6) . .
C6 N2 C8 110.7(5) . .
C7 N2 C8 109.7(5) . .
N2 C7 N4 113.8(5) . .
N2 C7 H7A 108.8 . .
N4 C7 H7A 108.8 . .
N2 C7 H7B 108.8 . .
N4 C7 H7B 108.8 . .
H7A C7 H7B 107.7 . .
N2 C8 N3 113.3(5) . .
N2 C8 H8A 108.9 . .
N3 C8 H8A 108.9 . .
N2 C8 H8B 108.9 . .
N3 C8 H8B 108.9 . .
H8A C8 H8B 107.7 . .
O1 C9 N5 126.6(6) . .
O1 C9 N3 125.3(6) . .
N5 C9 N3 108.0(5) . .
O2 C10 N6 125.9(7) . .
O2 C10 N4 125.3(6) . .
N6 C10 N4 108.8(5) . .
N4 C11 N3 111.6(5) . .
N4 C11 C12 109.3(5) . .
N3 C11 C12 113.1(5) . .
N4 C11 C15 104.5(5) . .
N3 C11 C15 103.1(5) . .
C12 C11 C15 114.9(5) . .
O3 C12 O3' 40.0(8) . .
O3 C12 O4 119.3(9) . .
O3' C12 O4 115.0(10) . .
O3 C12 O4' 109.4(10) . .
O3' C12 O4' 129.7(10) . .
O4 C12 O4' 32.8(7) . .
O3 C12 C11 133.0(8) . .
O3' C12 C11 121.1(9) . .
O4 C12 C11 107.6(7) . .
O4' C12 C11 108.2(7) . .
O4 C13 C14 113.8(11) . .
O4 C13 H13A 108.8 . .
C14 C13 H13A 108.8 . .
O4 C13 H13B 108.8 . .
C14 C13 H13B 108.8 . .
H13A C13 H13B 107.7 . .
C13 O4 C12 117.6(12) . .
C13' C14' H14D 109.5 . .
C13' C14' H14E 109.5 . .
H14D C14' H14E 109.5 . .
C13' C14' H14F 109.5 . .
H14D C14' H14F 109.5 . .
H14E C14' H14F 109.5 . .
O4' C13' C14' 110.6(10) . .
O4' C13' H13C 109.5 . .
C14' C13' H13C 109.5 . .
O4' C13' H13D 109.5 . .
C14' C13' H13D 109.5 . .
H13C C13' H13D 108.1 . .
C13' O4' C12 110.3(12) . .
N5 C15 N6 110.8(5) . .
N5 C15 C16 113.7(6) . .
N6 C15 C16 111.1(6) . .
N5 C15 C11 103.8(5) . .
N6 C15 C11 102.9(5) . .
C16 C15 C11 113.7(6) . .
O6 C16 O6' 95.9(8) . .
O6 C16 O5 124.2(8) . .
O6' C16 O5 43.4(8) . .
O6 C16 O5' 36.4(6) . .
O6' C16 O5' 120.7(8) . .
O5 C16 O5' 122.9(10) . .
O6 C16 C15 121.8(7) . .
O6' C16 C15 126.8(8) . .
O5 C16 C15 114.0(8) . .
O5' C16 C15 111.3(8) . .
O6 C17 C18 111.5(10) . .
O6 C17 H17A 109.3 . .
C18 C17 H17A 109.3 . .
O6 C17 H17B 109.3 . .
C18 C17 H17B 109.3 . .
H17A C17 H17B 108.0 . .
C16 O6 C17 120.7(9) . .
O6' C17' C18' 110.2(10) . .
O6' C17' H17C 109.6 . .
C18' C17' H17C 109.6 . .
O6' C17' H17D 109.6 . .
C18' C17' H17D 109.6 . .
H17C C17' H17D 108.1 . .
C17' C18' H18D 109.5 . .
C17' C18' H18E 109.5 . .
H18D C18' H18E 109.5 . .
C17' C18' H18F 109.5 . .
H18D C18' H18F 109.5 . .
H18E C18' H18F 109.5 . .
C16 O6' C17' 118.1(10) . .
N7 C19 N5 113.4(5) . .
N7 C19 H19A 108.9 . .
N5 C19 H19A 108.9 . .
N7 C19 H19B 108.9 . .
N5 C19 H19B 108.9 . .
H19A C19 H19B 107.7 . .
N6 C20 N7 113.2(5) . .
N6 C20 H20A 108.9 . .
N7 C20 H20A 108.9 . .
N6 C20 H20B 108.9 . .
N7 C20 H20B 108.9 . .
H20A C20 H20B 107.8 . .
C19 N7 C20 110.9(5) . .
C19 N7 C21 112.8(5) . .
C20 N7 C21 112.7(5) . .
C24 C22 C23 117.1(6) . .
C24 C22 C21 120.5(6) . .
C23 C22 C21 122.3(6) . .
C22 C23 C25 120.6(6) . .
C22 C23 H23 119.7 . .
C25 C23 H23 119.7 . .
C22 C24 C26 120.0(6) . .
C22 C24 H24 120.0 . .
C26 C24 H24 120.0 . .
N8 C25 C23 123.2(6) . .
N8 C25 H25 118.4 . .
C23 C25 H25 118.4 . .
N8 C26 C24 122.9(6) . .
N8 C26 H26 118.5 . .
C24 C26 H26 118.5 . .
O7 C27 N9 120.3(15) . .
O7 C27 H27 119.9 . .
N9 C27 H27 119.9 . .
N9 C28 H28A 109.5 . .
N9 C28 H28B 109.5 . .
H28A C28 H28B 109.5 . .
N9 C28 H28C 109.5 . .
H28A C28 H28C 109.5 . .
H28B C28 H28C 109.5 . .
N9 C29 H29A 109.5 . .
N9 C29 H29B 109.5 . .
H29A C29 H29B 109.5 . .
N9 C29 H29C 109.5 . .
H29A C29 H29C 109.5 . .
H29B C29 H29C 109.5 . .
C2 N1 C1 115.0(6) . .
C2 N1 Cu1 119.3(5) . .
C1 N1 Cu1 125.4(5) . .
N2 C6 C5 114.7(6) . .
N2 C6 H6A 108.6 . .
C5 C6 H6A 108.6 . .
N2 C6 H6B 108.6 . .
C5 C6 H6B 108.6 . .
H6A C6 H6B 107.6 . .
C9 N3 C11 111.3(5) . .
C9 N3 C8 123.6(5) . .
C11 N3 C8 115.6(5) . .
C10 N4 C11 110.3(5) . .
C10 N4 C7 123.8(5) . .
C11 N4 C7 115.2(5) . .
C9 N5 C15 111.6(5) . .
C9 N5 C19 122.2(5) . .
C15 N5 C19 115.9(5) . .
C10 N6 C20 125.2(5) . .
C10 N6 C15 111.7(5) . .
C20 N6 C15 115.2(5) . .
N7 C21 C22 113.0(5) . .
N7 C21 H21A 109.0 . .
C22 C21 H21A 109.0 . .
N7 C21 H21B 109.0 . .
C22 C21 H21B 109.0 . .
H21A C21 H21B 107.8 . .
C25 N8 C26 116.1(5) . .
C25 N8 Cu1 124.2(4) . 3_667
C26 N8 Cu1 119.4(4) . 3_667
C27 N9 C29 126.2(13) . .
C27 N9 C28 116.7(13) . .
C29 N9 C28 117.0(11) . .

loop_
_geom_bond_atom_site_label_1
_geom_bond_atom_site_label_2
_geom_bond_distance
_geom_bond_site_symmetry_2
Cu1 N8 2.071(5) 3_667
Cu1 N1 2.072(5) .
Cu1 I1 2.5940(9) 4_566
Cu1 I1 2.5960(9) .
I1 Cu1 2.5940(9) 4_565
C1 N1 1.345(9) .
C1 C3 1.412(10) .
C1 H1 0.9300 .
C2 N1 1.335(9) .
C2 C4 1.358(10) .
C2 H2 0.9300 .
C3 C5 1.373(9) .
C3 H3 0.9300 .
C4 C5 1.332(9) .
C4 H4 0.9300 .
C5 C6 1.522(9) .
N2 C6 1.438(8) .
N2 C7 1.456(9) .
N2 C8 1.462(8) .
C7 N4 1.465(8) .
C7 H7A 0.9700 .
C7 H7B 0.9700 .
C8 N3 1.462(8) .
C8 H8A 0.9700 .
C8 H8B 0.9700 .
C9 O1 1.218(7) .
C9 N5 1.372(8) .
C9 N3 1.383(8) .
C10 O2 1.219(7) .
C10 N6 1.366(8) .
C10 N4 1.392(8) .
C11 N4 1.445(7) .
C11 N3 1.459(7) .
C11 C12 1.505(9) .
C11 C15 1.554(9) .
C12 O3 1.163(12) .
C12 O3' 1.197(13) .
C12 O4 1.445(9) .
C12 O4' 1.463(9) .
C13 O4 1.389(7) .
C13 C14 1.509(11) .
C13 H13A 0.9700 .
C13 H13B 0.9700 .
C14 H14A 0.9600 .
C14 H14B 0.9600 .
C14 H14C 0.9600 .
C14' C13' 1.526(11) .
C14' H14D 0.9600 .
C14' H14E 0.9600 .
C14' H14F 0.9600 .
C13' O4' 1.405(10) .
C13' H13C 0.9700 .
C13' H13D 0.9700 .
C15 N5 1.448(7) .
C15 N6 1.456(7) .
C15 C16 1.463(8) .
C16 O6 1.318(8) .
C16 O6' 1.332(8) .
C16 O5 1.353(8) .
C16 O5' 1.400(9) .
C17 O6 1.417(9) .
C17 C18 1.540(10) .
C17 H17A 0.9700 .
C17 H17B 0.9700 .
C18 H18A 0.9600 .
C18 H18B 0.9600 .
C18 H18C 0.9600 .
C17' O6' 1.439(9) .
C17' C18' 1.547(11) .
C17' H17C 0.9700 .
C17' H17D 0.9700 .
C18' H18D 0.9600 .
C18' H18E 0.9600 .
C18' H18F 0.9600 .
C19 N7 1.453(8) .
C19 N5 1.463(8) .
C19 H19A 0.9700 .
C19 H19B 0.9700 .
C20 N6 1.456(8) .
C20 N7 1.457(8) .
C20 H20A 0.9700 .
C20 H20B 0.9700 .
N7 C21 1.463(8) .
C22 C24 1.360(9) .
C22 C23 1.365(8) .
C22 C21 1.498(8) .
C23 C25 1.382(9) .
C23 H23 0.9300 .
C24 C26 1.396(9) .
C24 H24 0.9300 .
C25 N8 1.332(8) .
C25 H25 0.9300 .
C26 N8 1.346(8) .
C26 H26 0.9300 .
C27 O7 1.243(16) .
C27 N9 1.300(13) .
C27 H27 0.9300 .
C28 N9 1.437(14) .
C28 H28A 0.9600 .
C28 H28B 0.9600 .
C28 H28C 0.9600 .
C29 N9 1.382(13) .
C29 H29A 0.9600 .
C29 H29B 0.9600 .
C29 H29C 0.9600 .
C6 H6A 0.9700 .
C6 H6B 0.9700 .
C21 H21A 0.9700 .
C21 H21B 0.9700 .
N8 Cu1 2.071(5) 3_667

loop_
_geom_hbond_atom_site_label_D
_geom_hbond_atom_site_label_H
_geom_hbond_atom_site_label_A
_geom_hbond_distance_DH
_geom_hbond_distance_HA
_geom_hbond_distance_DA
_geom_hbond_angle_DHA
_geom_hbond_site_symmetry_A
C20 H20A O7 0.97 2.58 3.484(12) 154.6 .
C27 H27 O2 0.93 2.59 3.469(15) 158.7 .
C26 H26 I1 0.93 3.00 3.833(6) 149.2 3_666
C19 H19A O5 0.97 2.46 3.199(12) 132.4 3_767
C14 H14C N8 0.96 2.58 3.35(3) 137.1 3_767
C8 H8A O3 0.97 2.31 3.258(13) 166.0 4_566

loop_
_geom_torsion_atom_site_label_1
_geom_torsion_atom_site_label_2
_geom_torsion_atom_site_label_3
_geom_torsion_atom_site_label_4
_geom_torsion
_geom_torsion_site_symmetry_1
_geom_torsion_site_symmetry_4
N8 Cu1 I1 Cu1 -177.07(15) 3_667 4_565
N1 Cu1 I1 Cu1 71.84(17) . 4_565
I1 Cu1 I1 Cu1 -53.40(6) 4_566 4_565
N1 C1 C3 C5 2.3(15) . .
N1 C2 C4 C5 -0.1(14) . .
C2 C4 C5 C3 2.9(13) . .
C2 C4 C5 C6 -174.5(8) . .
C1 C3 C5 C4 -3.8(13) . .
C1 C3 C5 C6 173.5(8) . .
C6 N2 C7 N4 72.6(7) . .
C8 N2 C7 N4 -52.6(7) . .
C6 N2 C8 N3 -75.2(7) . .
C7 N2 C8 N3 52.2(7) . .
N4 C11 C12 O3 -7.7(17) . .
N3 C11 C12 O3 117.4(15) . .
C15 C11 C12 O3 -124.7(15) . .
N4 C11 C12 O3' 41.0(15) . .
N3 C11 C12 O3' 166.0(13) . .
C15 C11 C12 O3' -76.1(14) . .
N4 C11 C12 O4 176.2(9) . .
N3 C11 C12 O4 -58.8(10) . .
C15 C11 C12 O4 59.1(10) . .
N4 C11 C12 O4' -149.3(9) . .
N3 C11 C12 O4' -24.3(11) . .
C15 C11 C12 O4' 93.6(10) . .
C14 C13 O4 C12 106(2) . .
O3 C12 O4 C13 -5.4(19) . .
O3' C12 O4 C13 -50.4(18) . .
O4' C12 O4 C13 74.9(19) . .
C11 C12 O4 C13 171.4(12) . .
C14' C13' O4' C12 151(2) . .
O3 C12 O4' C13' 31.6(19) . .
O3' C12 O4' C13' -9(2) . .
O4 C12 O4' C13' -82.7(18) . .
C11 C12 O4' C13' -177.1(14) . .
N4 C11 C15 N5 117.3(5) . .
N3 C11 C15 N5 0.5(5) . .
C12 C11 C15 N5 -122.9(5) . .
N4 C11 C15 N6 1.7(6) . .
N3 C11 C15 N6 -115.1(5) . .
C12 C11 C15 N6 121.5(5) . .
N4 C11 C15 C16 -118.6(6) . .
N3 C11 C15 C16 124.6(6) . .
C12 C11 C15 C16 1.2(8) . .
N5 C15 C16 O6 -143.2(11) . .
N6 C15 C16 O6 -17.4(14) . .
C11 C15 C16 O6 98.3(12) . .
N5 C15 C16 O6' -15.3(15) . .
N6 C15 C16 O6' 110.6(13) . .
C11 C15 C16 O6' -133.8(13) . .
N5 C15 C16 O5 33.4(12) . .
N6 C15 C16 O5 159.3(10) . .
C11 C15 C16 O5 -85.1(11) . .
N5 C15 C16 O5' 177.6(10) . .
N6 C15 C16 O5' -56.6(12) . .
C11 C15 C16 O5' 59.1(12) . .
O6' C16 O6 C17 40.2(18) . .
O5 C16 O6 C17 5(2) . .
O5' C16 O6 C17 -96(2) . .
C15 C16 O6 C17 -179.1(12) . .
C18 C17 O6 C16 -71(2) . .
O6 C16 O6' C17' -34.4(17) . .
O5 C16 O6' C17' 101(2) . .
O5' C16 O6' C17' -6(2) . .
C15 C16 O6' C17' -172.0(11) . .
C18' C17' O6' C16 71(2) . .
N5 C19 N7 C20 -50.2(7) . .
N5 C19 N7 C21 77.3(6) . .
N6 C20 N7 C19 51.7(7) . .
N6 C20 N7 C21 -75.9(7) . .
C24 C22 C23 C25 1.3(10) . .
C21 C22 C23 C25 -175.7(6) . .
C23 C22 C24 C26 -2.9(11) . .
C21 C22 C24 C26 174.2(6) . .
C22 C23 C25 N8 0.8(12) . .
C22 C24 C26 N8 2.6(11) . .
C4 C2 N1 C1 -1.6(12) . .
C4 C2 N1 Cu1 173.4(7) . .
C3 C1 N1 C2 0.5(13) . .
C3 C1 N1 Cu1 -174.1(7) . .
N8 Cu1 N1 C2 -53.9(6) 3_667 .
I1 Cu1 N1 C2 -174.3(6) 4_566 .
I1 Cu1 N1 C2 56.7(6) . .
N8 Cu1 N1 C1 120.5(7) 3_667 .
I1 Cu1 N1 C1 0.1(7) 4_566 .
I1 Cu1 N1 C1 -128.9(6) . .
C7 N2 C6 C5 65.5(8) . .
C8 N2 C6 C5 -169.8(6) . .
C4 C5 C6 N2 -143.1(7) . .
C3 C5 C6 N2 39.6(10) . .
O1 C9 N3 C11 168.1(6) . .
N5 C9 N3 C11 -15.1(6) . .
O1 C9 N3 C8 23.4(9) . .
N5 C9 N3 C8 -159.8(5) . .
N4 C11 N3 C9 -102.9(6) . .
C12 C11 N3 C9 133.3(6) . .
C15 C11 N3 C9 8.7(6) . .
N4 C11 N3 C8 44.8(7) . .
C12 C11 N3 C8 -79.0(7) . .
C15 C11 N3 C8 156.4(5) . .
N2 C8 N3 C9 93.2(7) . .
N2 C8 N3 C11 -50.1(7) . .
O2 C10 N4 C11 -168.2(6) . .
N6 C10 N4 C11 13.9(7) . .
O2 C10 N4 C7 -25.6(9) . .
N6 C10 N4 C7 156.5(5) . .
N3 C11 N4 C10 101.4(6) . .
C12 C11 N4 C10 -132.8(6) . .
C15 C11 N4 C10 -9.3(6) . .
N3 C11 N4 C7 -44.7(7) . .
C12 C11 N4 C7 81.1(7) . .
C15 C11 N4 C7 -155.4(5) . .
N2 C7 N4 C10 -90.2(7) . .
N2 C7 N4 C11 50.8(7) . .
O1 C9 N5 C15 -167.7(6) . .
N3 C9 N5 C15 15.5(6) . .
O1 C9 N5 C19 -24.1(9) . .
N3 C9 N5 C19 159.1(5) . .
N6 C15 N5 C9 100.2(6) . .
C16 C15 N5 C9 -133.7(6) . .
C11 C15 N5 C9 -9.6(6) . .
N6 C15 N5 C19 -45.9(7) . .
C16 C15 N5 C19 80.2(7) . .
C11 C15 N5 C19 -155.7(5) . .
N7 C19 N5 C9 -93.0(7) . .
N7 C19 N5 C15 49.2(7) . .
O2 C10 N6 C20 22.0(9) . .
N4 C10 N6 C20 -160.2(5) . .
O2 C10 N6 C15 169.3(6) . .
N4 C10 N6 C15 -12.8(7) . .
N7 C20 N6 C10 94.7(7) . .
N7 C20 N6 C15 -51.6(7) . .
N5 C15 N6 C10 -103.8(6) . .
C16 C15 N6 C10 128.7(6) . .
C11 C15 N6 C10 6.6(6) . .
N5 C15 N6 C20 47.1(6) . .
C16 C15 N6 C20 -80.4(7) . .
C11 C15 N6 C20 157.5(5) . .
C19 N7 C21 C22 73.3(7) . .
C20 N7 C21 C22 -160.1(5) . .
C24 C22 C21 N7 54.5(8) . .
C23 C22 C21 N7 -128.6(7) . .
C23 C25 N8 C26 -1.2(10) . .
C23 C25 N8 Cu1 172.0(5) . 3_667
C24 C26 N8 C25 -0.5(10) . .
C24 C26 N8 Cu1 -174.0(6) . 3_667
O7 C27 N9 C29 3(2) . .
O7 C27 N9 C28 179.0(13) . .
